data_7015672
loop_
_publ_author_name
'Siemeling, Ulrich'
'Klemann, Thorsten'
'Bruhn, Clemens'
'Schulz, Ji\<r\'i'
'\<St\<epni\<cka, Petr'

_publ_section_title
;
 The coordination behaviour of ferrocene-based pyridylphosphine ligands
 towards Zn(II), Cd(II) and Hg(II).
;
_journal_issue 17
_journal_name_full 'Dalton transactions (Cambridge, England : 2003)'
_journal_page_first 4722
_journal_page_last 4740
_journal_paper_doi 10.1039/c0dt01810d
_journal_volume 40
_journal_year 2011
_chemical_formula_moiety 'C28 H24 Br2 Fe N P Zn'
_chemical_formula_sum 'C28 H24 Br2 Fe N P Zn'
_chemical_formula_weight 686.49
_chemical_name_systematic
;
?
;
_space_group_IT_number 14
_symmetry_cell_setting monoclinic
_symmetry_Int_Tables_number 14
_symmetry_space_group_name_Hall '-P 2yn'
_symmetry_space_group_name_H-M 'P 1 21/n 1'
_atom_sites_solution_hydrogens geom
_atom_sites_solution_primary direct
_atom_sites_solution_secondary difmap
_audit_creation_method SHELXL-97
_cell_angle_alpha 90.00
_cell_angle_beta 93.655(4)
_cell_angle_gamma 90.00
_cell_formula_units_Z 4
_cell_length_a 9.2769(5)
_cell_length_b 18.5543(9)
_cell_length_c 15.1266(8)
_cell_measurement_reflns_used 13120
_cell_measurement_temperature 218(2)
_cell_measurement_theta_max 25.54
_cell_measurement_theta_min 1.74
_cell_volume 2598.4(2)
_computing_structure_refinement 'SHELXL-97 (Sheldrick, 1997)'
_computing_structure_solution 'SHELXS-97 (Sheldrick, 1990)'
_diffrn_ambient_temperature 218(2)
_diffrn_detector 'image plate (34 cm diameter)'
_diffrn_detector_area_resol_mean 6.67
_diffrn_detector_type STOE
_diffrn_measured_fraction_theta_full 0.999
_diffrn_measured_fraction_theta_max 0.999
_diffrn_measurement_details ' 156 frames, detector distance = 135 mm'
_diffrn_measurement_device '2-circle goniometer'
_diffrn_measurement_device_type 'STOE IPDS 2'
_diffrn_measurement_method 'rotation method'
_diffrn_radiation_collimation '0.5 mm diameter, multiple pinhole'
_diffrn_radiation_monochromator 'plane graphite'
_diffrn_radiation_polarisn_norm 0
_diffrn_radiation_type 'Mo K\a'
_diffrn_radiation_wavelength 0.71073
_diffrn_reflns_av_R_equivalents 0.0445
_diffrn_reflns_av_sigmaI/netI 0.0382
_diffrn_reflns_limit_h_max 9
_diffrn_reflns_limit_h_min -11
_diffrn_reflns_limit_k_max 22
_diffrn_reflns_limit_k_min -22
_diffrn_reflns_limit_l_max 17
_diffrn_reflns_limit_l_min -17
_diffrn_reflns_number 14373
_diffrn_reflns_theta_full 25.00
_diffrn_reflns_theta_max 25.00
_diffrn_reflns_theta_min 1.74
_diffrn_source 'sealed X-ray tube, 12 x 0.4 mm long-fine focus'
_diffrn_source_current 30
_diffrn_source_power 1.50
_diffrn_source_voltage 50
_diffrn_standards_decay_% none
_exptl_absorpt_coefficient_mu 4.636
_exptl_absorpt_correction_T_max 0.7870
_exptl_absorpt_correction_T_min 0.2810
_exptl_absorpt_correction_type integration
_exptl_absorpt_process_details 'X-red ver. 1.31 (Stoe & Cie. 2005)'
_exptl_crystal_colour yellow
_exptl_crystal_density_diffrn 1.755
_exptl_crystal_density_method 'not measured'
_exptl_crystal_description plate
_exptl_crystal_F_000 1360
_exptl_crystal_size_max 0.60
_exptl_crystal_size_mid 0.09
_exptl_crystal_size_min 0.04
_refine_diff_density_max 0.999
_refine_diff_density_min -0.646
_refine_diff_density_rms 0.069
_refine_ls_extinction_method none
_refine_ls_goodness_of_fit_ref 0.981
_refine_ls_hydrogen_treatment constr
_refine_ls_matrix_type full
_refine_ls_number_parameters 307
_refine_ls_number_reflns 4562
_refine_ls_number_restraints 0
_refine_ls_restrained_S_all 0.981
_refine_ls_R_factor_all 0.0419
_refine_ls_R_factor_gt 0.0296
_refine_ls_shift/su_max 0.000
_refine_ls_shift/su_mean 0.000
_refine_ls_structure_factor_coef Fsqd
_refine_ls_weighting_details 'calc w=1/[\s^2^(Fo^2^)+(0.0416P)^2^+0.0000P] where P=(Fo^2^+2Fc^2^)/3'
_refine_ls_weighting_scheme calc
_refine_ls_wR_factor_gt 0.0685
_refine_ls_wR_factor_ref 0.0714
_reflns_number_gt 3659
_reflns_number_total 4562
_reflns_threshold_expression >2sigma(I)
_cod_data_source_file c0dt01810d.txt
_cod_data_source_block i0772
_cod_original_sg_symbol_H-M 'P 21/n'
_cod_database_code 7015672

loop_
_symmetry_equiv_pos_as_xyz
'x, y, z'
'-x+1/2, y+1/2, -z+1/2'
'-x, -y, -z'
'x-1/2, -y-1/2, z-1/2'

loop_
_atom_site_label
_atom_site_type_symbol
_atom_site_fract_x
_atom_site_fract_y
_atom_site_fract_z
_atom_site_U_iso_or_equiv
_atom_site_adp_type
_atom_site_occupancy
_atom_site_symmetry_multiplicity
_atom_site_calc_flag
_atom_site_refinement_flags
_atom_site_disorder_assembly
_atom_site_disorder_group
C1 C -0.0021(3) 0.13370(17) 0.3508(2) 0.0303(7) Uani 1 1 d . . .
C2 C -0.0147(4) 0.0925(2) 0.4315(2) 0.0374(8) Uani 1 1 d . . .
H2A H -0.0766 0.0531 0.4388 0.045 Uiso 1 1 calc R . .
C3 C 0.0836(4) 0.1226(2) 0.4976(2) 0.0475(10) Uani 1 1 d . . .
H3A H 0.0985 0.1060 0.5562 0.057 Uiso 1 1 calc R . .
C4 C 0.1553(4) 0.1817(2) 0.4605(3) 0.0481(10) Uani 1 1 d . . .
H4A H 0.2248 0.2112 0.4905 0.058 Uiso 1 1 calc R . .
C5 C 0.1040(4) 0.18896(19) 0.3698(2) 0.0385(8) Uani 1 1 d . . .
H5A H 0.1344 0.2237 0.3298 0.046 Uiso 1 1 calc R . .
C6 C 0.2774(3) 0.02865(17) 0.2913(2) 0.0309(7) Uani 1 1 d . . .
C7 C 0.2471(4) -0.01590(19) 0.3651(2) 0.0408(8) Uani 1 1 d . . .
H7A H 0.1848 -0.0559 0.3634 0.049 Uiso 1 1 calc R . .
C8 C 0.3272(4) 0.0106(2) 0.4413(2) 0.0451(9) Uani 1 1 d . . .
H8A H 0.3272 -0.0090 0.4985 0.054 Uiso 1 1 calc R . .
C9 C 0.4073(4) 0.0720(2) 0.4166(2) 0.0426(9) Uani 1 1 d . . .
H9A H 0.4690 0.1001 0.4544 0.051 Uiso 1 1 calc R . .
C10 C 0.3767(3) 0.0830(2) 0.3235(2) 0.0352(7) Uani 1 1 d . . .
H10A H 0.4153 0.1198 0.2894 0.042 Uiso 1 1 calc R . .
C11 C 0.2230(4) 0.01674(18) 0.1966(2) 0.0333(7) Uani 1 1 d . . .
H11A H 0.1194 0.0274 0.1906 0.040 Uiso 1 1 calc R . .
H11B H 0.2356 -0.0342 0.1815 0.040 Uiso 1 1 calc R . .
C12 C 0.2998(3) 0.06280(18) 0.1314(2) 0.0308(7) Uani 1 1 d . . .
C13 C 0.4366(4) 0.0436(2) 0.1086(2) 0.0391(8) Uani 1 1 d . . .
H13A H 0.4810 0.0019 0.1330 0.047 Uiso 1 1 calc R . .
C14 C 0.5081(4) 0.0858(2) 0.0498(2) 0.0458(9) Uani 1 1 d . . .
H14A H 0.6010 0.0732 0.0337 0.055 Uiso 1 1 calc R . .
C15 C 0.4404(4) 0.1465(2) 0.0154(2) 0.0460(9) Uani 1 1 d . . .
H15A H 0.4854 0.1755 -0.0257 0.055 Uiso 1 1 calc R . .
C16 C 0.3055(4) 0.1641(2) 0.0421(2) 0.0406(8) Uani 1 1 d . . .
H16A H 0.2611 0.2065 0.0199 0.049 Uiso 1 1 calc R . .
C17 C -0.2584(3) 0.18800(16) 0.2606(2) 0.0281(7) Uani 1 1 d . . .
C18 C -0.3057(4) 0.20312(17) 0.3448(2) 0.0328(7) Uani 1 1 d . . .
H18A H -0.2544 0.1850 0.3956 0.039 Uiso 1 1 calc R . .
C19 C -0.4282(4) 0.2448(2) 0.3534(2) 0.0398(8) Uani 1 1 d . . .
H19A H -0.4601 0.2545 0.4099 0.048 Uiso 1 1 calc R . .
C20 C -0.5038(4) 0.27203(19) 0.2787(3) 0.0421(9) Uani 1 1 d . . .
H20A H -0.5876 0.2996 0.2847 0.051 Uiso 1 1 calc R . .
C21 C -0.4562(4) 0.25868(19) 0.1953(3) 0.0405(8) Uani 1 1 d . . .
H21A H -0.5066 0.2780 0.1449 0.049 Uiso 1 1 calc R . .
C22 C -0.3335(4) 0.21658(18) 0.1862(2) 0.0340(7) Uani 1 1 d . . .
H22A H -0.3015 0.2075 0.1296 0.041 Uiso 1 1 calc R . .
C23 C -0.1891(3) 0.03845(17) 0.2418(2) 0.0278(6) Uani 1 1 d . . .
C24 C -0.2848(3) 0.01712(17) 0.3049(2) 0.0317(7) Uani 1 1 d . . .
H24A H -0.3083 0.0494 0.3496 0.038 Uiso 1 1 calc R . .
C25 C -0.3451(4) -0.05148(19) 0.3018(2) 0.0388(8) Uani 1 1 d . . .
H25A H -0.4089 -0.0654 0.3445 0.047 Uiso 1 1 calc R . .
C26 C -0.3117(4) -0.09918(18) 0.2361(3) 0.0416(8) Uani 1 1 d . . .
H26A H -0.3507 -0.1459 0.2349 0.050 Uiso 1 1 calc R . .
C27 C -0.2199(4) -0.07775(19) 0.1716(2) 0.0398(8) Uani 1 1 d . . .
H27A H -0.1983 -0.1100 0.1264 0.048 Uiso 1 1 calc R . .
C28 C -0.1606(3) -0.00965(18) 0.1735(2) 0.0321(7) Uani 1 1 d . . .
H28A H -0.1007 0.0047 0.1288 0.039 Uiso 1 1 calc R . .
N1 N 0.2340(3) 0.12273(15) 0.09923(17) 0.0315(6) Uani 1 1 d . . .
P1 P -0.10582(8) 0.12747(4) 0.24641(5) 0.02624(17) Uani 1 1 d . . .
Fe1 Fe 0.19180(5) 0.08900(3) 0.39110(3) 0.03003(12) Uani 1 1 d . . .
Zn1 Zn 0.02655(4) 0.16083(2) 0.11832(2) 0.03163(11) Uani 1 1 d . . .
Br1 Br -0.11143(4) 0.12156(2) -0.01279(2) 0.04287(11) Uani 1 1 d . . .
Br2 Br 0.06300(5) 0.28824(2) 0.12673(3) 0.05465(13) Uani 1 1 d . . .

loop_
_atom_site_aniso_label
_atom_site_aniso_U_11
_atom_site_aniso_U_22
_atom_site_aniso_U_33
_atom_site_aniso_U_23
_atom_site_aniso_U_13
_atom_site_aniso_U_12
C1 0.0250(15) 0.0355(17) 0.0304(16) -0.0024(14) 0.0028(13) 0.0046(13)
C2 0.0302(17) 0.053(2) 0.0294(18) 0.0025(15) 0.0061(14) 0.0076(16)
C3 0.041(2) 0.076(3) 0.0250(17) -0.0069(18) 0.0009(15) 0.016(2)
C4 0.041(2) 0.055(2) 0.046(2) -0.0224(19) -0.0131(18) 0.0097(18)
C5 0.0338(18) 0.0344(18) 0.047(2) -0.0083(16) -0.0028(16) 0.0014(15)
C6 0.0263(16) 0.0324(17) 0.0345(17) -0.0001(14) 0.0050(13) 0.0067(13)
C7 0.041(2) 0.0365(19) 0.046(2) 0.0068(16) 0.0097(16) 0.0088(16)
C8 0.041(2) 0.060(2) 0.0342(19) 0.0115(17) 0.0068(16) 0.0186(19)
C9 0.0264(17) 0.069(3) 0.0322(18) -0.0001(17) -0.0025(14) 0.0103(17)
C10 0.0273(17) 0.047(2) 0.0321(17) -0.0011(15) 0.0088(14) 0.0011(15)
C11 0.0305(17) 0.0337(18) 0.0362(18) -0.0070(14) 0.0059(14) -0.0002(14)
C12 0.0297(17) 0.0378(18) 0.0251(16) -0.0077(13) 0.0018(13) 0.0009(14)
C13 0.0327(18) 0.049(2) 0.0362(18) -0.0082(16) 0.0054(15) 0.0064(16)
C14 0.0306(18) 0.065(3) 0.043(2) -0.0171(19) 0.0106(16) 0.0001(18)
C15 0.0387(19) 0.064(3) 0.036(2) -0.0034(17) 0.0111(16) -0.0148(19)
C16 0.0387(19) 0.049(2) 0.0347(18) 0.0024(16) 0.0031(15) -0.0026(17)
C17 0.0248(15) 0.0244(15) 0.0354(17) -0.0027(13) 0.0031(13) -0.0020(12)
C18 0.0357(18) 0.0311(17) 0.0314(17) -0.0048(13) 0.0003(14) 0.0020(14)
C19 0.040(2) 0.0394(19) 0.0404(19) -0.0115(16) 0.0075(16) 0.0007(16)
C20 0.0317(18) 0.0345(19) 0.060(2) -0.0065(17) 0.0018(17) 0.0052(15)
C21 0.0363(19) 0.0349(18) 0.050(2) 0.0037(16) -0.0036(16) 0.0041(15)
C22 0.0341(18) 0.0351(17) 0.0327(17) -0.0007(14) 0.0009(14) 0.0028(15)
C23 0.0225(15) 0.0322(16) 0.0283(16) 0.0022(13) -0.0009(12) 0.0033(13)
C24 0.0306(17) 0.0342(18) 0.0309(17) -0.0008(14) 0.0054(13) -0.0004(14)
C25 0.0333(18) 0.0389(19) 0.045(2) 0.0074(16) 0.0057(15) -0.0026(15)
C26 0.043(2) 0.0271(17) 0.054(2) 0.0049(16) -0.0019(17) -0.0028(15)
C27 0.042(2) 0.0331(18) 0.044(2) -0.0072(16) 0.0015(16) 0.0025(16)
C28 0.0264(16) 0.0375(18) 0.0326(17) -0.0017(14) 0.0028(13) 0.0002(14)
N1 0.0256(14) 0.0391(15) 0.0300(14) -0.0028(12) 0.0036(11) 0.0007(12)
P1 0.0247(4) 0.0276(4) 0.0266(4) -0.0003(3) 0.0030(3) 0.0006(3)
Fe1 0.0250(2) 0.0376(3) 0.0274(2) -0.00123(19) 0.00118(18) 0.00322(19)
Zn1 0.0294(2) 0.0333(2) 0.0327(2) 0.00043(16) 0.00575(16) 0.00169(16)
Br1 0.03810(19) 0.0591(2) 0.03154(18) 0.00271(16) 0.00306(14) -0.01160(17)
Br2 0.0685(3) 0.03184(19) 0.0656(3) -0.00179(17) 0.0199(2) 0.00138(18)

loop_
_atom_type_symbol
_atom_type_description
_atom_type_scat_dispersion_real
_atom_type_scat_dispersion_imag
_atom_type_scat_source
C C 0.0033 0.0016 'International Tables Vol C Tables 4.2.6.8 and 6.1.1.4'
H H 0.0000 0.0000 'International Tables Vol C Tables 4.2.6.8 and 6.1.1.4'
N N 0.0061 0.0033 'International Tables Vol C Tables 4.2.6.8 and 6.1.1.4'
P P 0.1023 0.0942 'International Tables Vol C Tables 4.2.6.8 and 6.1.1.4'
Fe Fe 0.3463 0.8444 'International Tables Vol C Tables 4.2.6.8 and 6.1.1.4'
Zn Zn 0.2839 1.4301 'International Tables Vol C Tables 4.2.6.8 and 6.1.1.4'
Br Br -0.2901 2.4595 'International Tables Vol C Tables 4.2.6.8 and 6.1.1.4'

loop_
_geom_angle_atom_site_label_1
_geom_angle_atom_site_label_2
_geom_angle_atom_site_label_3
_geom_angle
_geom_angle_site_symmetry_1
_geom_angle_site_symmetry_3
_geom_angle_publ_flag
C5 C1 C2 107.3(3) . . ?
C5 C1 P1 122.9(3) . . ?
C2 C1 P1 129.6(3) . . ?
C5 C1 Fe1 69.53(18) . . ?
C2 C1 Fe1 69.58(18) . . ?
P1 C1 Fe1 130.43(17) . . ?
C3 C2 C1 107.6(3) . . ?
C3 C2 Fe1 69.7(2) . . ?
C1 C2 Fe1 68.81(18) . . ?
C3 C2 H2A 126.2 . . ?
C1 C2 H2A 126.2 . . ?
Fe1 C2 H2A 126.8 . . ?
C4 C3 C2 108.7(3) . . ?
C4 C3 Fe1 70.0(2) . . ?
C2 C3 Fe1 69.65(19) . . ?
C4 C3 H3A 125.6 . . ?
C2 C3 H3A 125.6 . . ?
Fe1 C3 H3A 126.3 . . ?
C3 C4 C5 108.5(3) . . ?
C3 C4 Fe1 69.6(2) . . ?
C5 C4 Fe1 69.2(2) . . ?
C3 C4 H4A 125.7 . . ?
C5 C4 H4A 125.7 . . ?
Fe1 C4 H4A 127.1 . . ?
C4 C5 C1 107.9(3) . . ?
C4 C5 Fe1 70.0(2) . . ?
C1 C5 Fe1 69.21(19) . . ?
C4 C5 H5A 126.1 . . ?
C1 C5 H5A 126.1 . . ?
Fe1 C5 H5A 126.3 . . ?
C10 C6 C7 107.2(3) . . ?
C10 C6 C11 126.7(3) . . ?
C7 C6 C11 126.0(3) . . ?
C10 C6 Fe1 68.89(18) . . ?
C7 C6 Fe1 68.97(19) . . ?
C11 C6 Fe1 130.6(2) . . ?
C8 C7 C6 108.3(3) . . ?
C8 C7 Fe1 68.9(2) . . ?
C6 C7 Fe1 70.52(19) . . ?
C8 C7 H7A 125.8 . . ?
C6 C7 H7A 125.8 . . ?
Fe1 C7 H7A 126.3 . . ?
C7 C8 C9 108.7(3) . . ?
C7 C8 Fe1 70.5(2) . . ?
C9 C8 Fe1 69.6(2) . . ?
C7 C8 H8A 125.7 . . ?
C9 C8 H8A 125.7 . . ?
Fe1 C8 H8A 125.8 . . ?
C8 C9 C10 107.3(3) . . ?
C8 C9 Fe1 69.5(2) . . ?
C10 C9 Fe1 70.17(18) . . ?
C8 C9 H9A 126.3 . . ?
C10 C9 H9A 126.3 . . ?
Fe1 C9 H9A 125.5 . . ?
C6 C10 C9 108.5(3) . . ?
C6 C10 Fe1 70.61(18) . . ?
C9 C10 Fe1 68.81(19) . . ?
C6 C10 H10A 125.8 . . ?
C9 C10 H10A 125.8 . . ?
Fe1 C10 H10A 126.4 . . ?
C6 C11 C12 113.2(3) . . ?
C6 C11 H11A 108.9 . . ?
C12 C11 H11A 108.9 . . ?
C6 C11 H11B 108.9 . . ?
C12 C11 H11B 108.9 . . ?
H11A C11 H11B 107.8 . . ?
N1 C12 C13 121.7(3) . . ?
N1 C12 C11 118.7(3) . . ?
C13 C12 C11 119.5(3) . . ?
C12 C13 C14 119.9(3) . . ?
C12 C13 H13A 120.1 . . ?
C14 C13 H13A 120.1 . . ?
C15 C14 C13 118.7(3) . . ?
C15 C14 H14A 120.7 . . ?
C13 C14 H14A 120.7 . . ?
C14 C15 C16 119.0(3) . . ?
C14 C15 H15A 120.5 . . ?
C16 C15 H15A 120.5 . . ?
N1 C16 C15 122.8(4) . . ?
N1 C16 H16A 118.6 . . ?
C15 C16 H16A 118.6 . . ?
C22 C17 C18 119.3(3) . . ?
C22 C17 P1 119.4(2) . . ?
C18 C17 P1 121.2(2) . . ?
C19 C18 C17 120.2(3) . . ?
C19 C18 H18A 119.9 . . ?
C17 C18 H18A 119.9 . . ?
C20 C19 C18 120.1(3) . . ?
C20 C19 H19A 119.9 . . ?
C18 C19 H19A 119.9 . . ?
C21 C20 C19 120.2(3) . . ?
C21 C20 H20A 119.9 . . ?
C19 C20 H20A 119.9 . . ?
C20 C21 C22 120.0(3) . . ?
C20 C21 H21A 120.0 . . ?
C22 C21 H21A 120.0 . . ?
C17 C22 C21 120.3(3) . . ?
C17 C22 H22A 119.9 . . ?
C21 C22 H22A 119.9 . . ?
C24 C23 C28 118.7(3) . . ?
C24 C23 P1 121.0(2) . . ?
C28 C23 P1 120.3(2) . . ?
C25 C24 C23 120.4(3) . . ?
C25 C24 H24A 119.8 . . ?
C23 C24 H24A 119.8 . . ?
C26 C25 C24 120.2(3) . . ?
C26 C25 H25A 119.9 . . ?
C24 C25 H25A 119.9 . . ?
C25 C26 C27 119.8(3) . . ?
C25 C26 H26A 120.1 . . ?
C27 C26 H26A 120.1 . . ?
C28 C27 C26 120.6(3) . . ?
C28 C27 H27A 119.7 . . ?
C26 C27 H27A 119.7 . . ?
C27 C28 C23 120.3(3) . . ?
C27 C28 H28A 119.9 . . ?
C23 C28 H28A 119.9 . . ?
C12 N1 C16 117.9(3) . . ?
C12 N1 Zn1 129.1(2) . . ?
C16 N1 Zn1 112.8(2) . . ?
C1 P1 C23 107.04(15) . . ?
C1 P1 C17 103.41(14) . . ?
C23 P1 C17 103.38(14) . . ?
C1 P1 Zn1 114.37(11) . . ?
C23 P1 Zn1 115.69(10) . . ?
C17 P1 Zn1 111.69(11) . . ?
C8 Fe1 C9 40.89(16) . . ?
C8 Fe1 C1 156.00(15) . . ?
C9 Fe1 C1 163.06(15) . . ?
C8 Fe1 C5 159.59(16) . . ?
C9 Fe1 C5 123.16(16) . . ?
C1 Fe1 C5 41.26(13) . . ?
C8 Fe1 C2 118.54(15) . . ?
C9 Fe1 C2 150.89(14) . . ?
C1 Fe1 C2 41.61(13) . . ?
C5 Fe1 C2 69.34(15) . . ?
C8 Fe1 C3 104.22(15) . . ?
C9 Fe1 C3 114.98(15) . . ?
C1 Fe1 C3 69.16(14) . . ?
C5 Fe1 C3 68.73(16) . . ?
C2 Fe1 C3 40.65(15) . . ?
C8 Fe1 C4 121.69(16) . . ?
C9 Fe1 C4 102.99(16) . . ?
C1 Fe1 C4 68.96(14) . . ?
C5 Fe1 C4 40.81(15) . . ?
C2 Fe1 C4 68.47(16) . . ?
C3 Fe1 C4 40.41(18) . . ?
C8 Fe1 C10 68.44(14) . . ?
C9 Fe1 C10 41.02(14) . . ?
C1 Fe1 C10 128.43(13) . . ?
C5 Fe1 C10 107.90(15) . . ?
C2 Fe1 C10 167.47(13) . . ?
C3 Fe1 C10 150.91(15) . . ?
C4 Fe1 C10 117.98(16) . . ?
C8 Fe1 C7 40.55(16) . . ?
C9 Fe1 C7 68.64(16) . . ?
C1 Fe1 C7 123.64(14) . . ?
C5 Fe1 C7 158.55(15) . . ?
C2 Fe1 C7 109.67(15) . . ?
C3 Fe1 C7 125.37(16) . . ?
C4 Fe1 C7 160.24(16) . . ?
C10 Fe1 C7 68.15(14) . . ?
C8 Fe1 C6 68.32(14) . . ?
C9 Fe1 C6 68.77(14) . . ?
C1 Fe1 C6 111.90(13) . . ?
C5 Fe1 C6 122.82(14) . . ?
C2 Fe1 C6 129.96(14) . . ?
C3 Fe1 C6 164.69(16) . . ?
C4 Fe1 C6 154.90(16) . . ?
C10 Fe1 C6 40.50(13) . . ?
C7 Fe1 C6 40.50(13) . . ?
N1 Zn1 Br2 102.34(8) . . ?
N1 Zn1 Br1 103.32(7) . . ?
Br2 Zn1 Br1 114.19(2) . . ?
N1 Zn1 P1 122.64(8) . . ?
Br2 Zn1 P1 106.58(3) . . ?
Br1 Zn1 P1 108.05(3) . . ?

loop_
_geom_bond_atom_site_label_1
_geom_bond_atom_site_label_2
_geom_bond_distance
_geom_bond_site_symmetry_2
_geom_bond_publ_flag
C1 C5 1.438(5) . ?
C1 C2 1.452(5) . ?
C1 P1 1.800(3) . ?
C1 Fe1 2.038(3) . ?
C2 C3 1.424(5) . ?
C2 Fe1 2.049(3) . ?
C2 H2A 0.9400 . ?
C3 C4 1.417(6) . ?
C3 Fe1 2.049(4) . ?
C3 H3A 0.9400 . ?
C4 C5 1.429(5) . ?
C4 Fe1 2.055(4) . ?
C4 H4A 0.9400 . ?
C5 Fe1 2.043(4) . ?
C5 H5A 0.9400 . ?
C6 C10 1.430(5) . ?
C6 C7 1.431(5) . ?
C6 C11 1.505(5) . ?
C6 Fe1 2.078(3) . ?
C7 C8 1.418(5) . ?
C7 Fe1 2.057(4) . ?
C7 H7A 0.9400 . ?
C8 C9 1.422(6) . ?
C8 Fe1 2.036(4) . ?
C8 H8A 0.9400 . ?
C9 C10 1.434(5) . ?
C9 Fe1 2.037(3) . ?
C9 H9A 0.9400 . ?
C10 Fe1 2.055(3) . ?
C10 H10A 0.9400 . ?
C11 C12 1.516(5) . ?
C11 H11A 0.9800 . ?
C11 H11B 0.9800 . ?
C12 N1 1.344(4) . ?
C12 C13 1.383(5) . ?
C13 C14 1.386(5) . ?
C13 H13A 0.9400 . ?
C14 C15 1.376(6) . ?
C14 H14A 0.9400 . ?
C15 C16 1.378(5) . ?
C15 H15A 0.9400 . ?
C16 N1 1.360(5) . ?
C16 H16A 0.9400 . ?
C17 C22 1.390(5) . ?
C17 C18 1.402(5) . ?
C17 P1 1.830(3) . ?
C18 C19 1.387(5) . ?
C18 H18A 0.9400 . ?
C19 C20 1.387(5) . ?
C19 H19A 0.9400 . ?
C20 C21 1.385(5) . ?
C20 H20A 0.9400 . ?
C21 C22 1.395(5) . ?
C21 H21A 0.9400 . ?
C22 H22A 0.9400 . ?
C23 C24 1.401(4) . ?
C23 C28 1.404(4) . ?
C23 P1 1.823(3) . ?
C24 C25 1.390(5) . ?
C24 H24A 0.9400 . ?
C25 C26 1.380(5) . ?
C25 H25A 0.9400 . ?
C26 C27 1.393(5) . ?
C26 H26A 0.9400 . ?
C27 C28 1.378(5) . ?
C27 H27A 0.9400 . ?
C28 H28A 0.9400 . ?
N1 Zn1 2.087(3) . ?
P1 Zn1 2.4389(9) . ?
Zn1 Br2 2.3904(5) . ?
Zn1 Br1 2.4040(5) . ?
